data_2016833
loop_
_publ_author_name
'Ho\/ly\'nska, Ma\/lgorzata'
'Kubiak, Maria'

_publ_section_title
;
 Products of the oxidation of 1-(diaminomethylene)thiourea with
 hydrogen peroxide
;
_journal_coeditor_code GD3250
_journal_issue 11
_journal_name_full 'Acta Crystallographica Section C'
_journal_page_first o609
_journal_page_last o612
_journal_paper_doi 10.1107/S0108270108032769
_journal_volume 64
_journal_year 2008
_chemical_formula_iupac 'C2 H7 N4 O +, H O4 S -'
_chemical_formula_moiety 'C2 H7 N4 O +, H O4 S -'
_chemical_formula_sum 'C2 H8 N4 O5 S'
_chemical_formula_weight 200.18
_chemical_name_systematic
;
1-(diaminomethylene)uronium hydrogen sulfate
;
_space_group_IT_number 2
_symmetry_cell_setting triclinic
_symmetry_space_group_name_Hall '-P 1'
_symmetry_space_group_name_H-M 'P -1'
_atom_sites_solution_hydrogens geom
_atom_sites_solution_primary direct
_atom_sites_solution_secondary difmap
_audit_creation_method SHELXL-97
_cell_angle_alpha 76.48(8)
_cell_angle_beta 66.48(6)
_cell_angle_gamma 78.43(8)
_cell_formula_units_Z 2
_cell_length_a 6.840(6)
_cell_length_b 7.374(7)
_cell_length_c 8.019(4)
_cell_measurement_reflns_used 2828
_cell_measurement_temperature 100(2)
_cell_measurement_theta_max 35
_cell_measurement_theta_min 3
_cell_volume 358.0(5)
_computing_cell_refinement 'CrysAlis RED (Oxford Diffraction, 2006)'
_computing_data_collection 'CrysAlis CCD (Oxford Diffraction, 2006)'
_computing_data_reduction 'CrysAlis RED (Oxford Diffraction, 2006)'
_computing_molecular_graphics 'DIAMOND (Brandenburg & Putz, 2005) and SHELXTL-NT (Sheldrick, 2008)'
_computing_publication_material 'SHELXL97 (Sheldrick, 2008)'
_computing_structure_refinement 'SHELXL97 (Sheldrick, 2008)'
_computing_structure_solution 'SHELXS97 (Sheldrick, 2008)'
_diffrn_ambient_temperature 100(2)
_diffrn_measured_fraction_theta_full 0.978
_diffrn_measured_fraction_theta_max 0.907
_diffrn_measurement_device_type 'Kuma KM-4 CCD'
_diffrn_measurement_method /w
_diffrn_radiation_monochromator graphite
_diffrn_radiation_source 'fine-focus sealed tube'
_diffrn_radiation_type MoK\a
_diffrn_radiation_wavelength 0.71073
_diffrn_reflns_av_R_equivalents 0.0172
_diffrn_reflns_av_sigmaI/netI 0.0161
_diffrn_reflns_limit_h_max 9
_diffrn_reflns_limit_h_min -9
_diffrn_reflns_limit_k_max 9
_diffrn_reflns_limit_k_min -9
_diffrn_reflns_limit_l_max 10
_diffrn_reflns_limit_l_min -8
_diffrn_reflns_number 2901
_diffrn_reflns_theta_full 26.50
_diffrn_reflns_theta_max 28.45
_diffrn_reflns_theta_min 3.27
_exptl_absorpt_coefficient_mu 0.447
_exptl_absorpt_correction_T_max 0.904
_exptl_absorpt_correction_T_min 0.893
_exptl_absorpt_correction_type analytical
_exptl_absorpt_process_details
;
(CrysAlis RED; Oxford Diffraction, 2006)
;
_exptl_crystal_colour colourless
_exptl_crystal_density_diffrn 1.857
_exptl_crystal_density_method 'not measured'
_exptl_crystal_description block
_exptl_crystal_F_000 208
_exptl_crystal_size_max 0.35
_exptl_crystal_size_mid 0.26
_exptl_crystal_size_min 0.24
_refine_diff_density_max 0.39
_refine_diff_density_min -0.37
_refine_ls_extinction_method none
_refine_ls_goodness_of_fit_ref 1.020
_refine_ls_hydrogen_treatment constr
_refine_ls_matrix_type full
_refine_ls_number_parameters 111
_refine_ls_number_reflns 1633
_refine_ls_number_restraints 0
_refine_ls_restrained_S_all 1.020
_refine_ls_R_factor_all 0.0295
_refine_ls_R_factor_gt 0.0273
_refine_ls_shift/su_max 0.001
_refine_ls_shift/su_mean 0.000
_refine_ls_structure_factor_coef Fsqd
_refine_ls_weighting_details 'calc w=1/[\s^2^(Fo^2^)+(0.0470P)^2^+0.2148P] where P=(Fo^2^+2Fc^2^)/3'
_refine_ls_weighting_scheme calc
_refine_ls_wR_factor_gt 0.0759
_refine_ls_wR_factor_ref 0.0772
_reflns_number_gt 1530
_reflns_number_total 1633
_reflns_threshold_expression >2sigma(I)
_cod_data_source_file gd3250.cif
_cod_data_source_block II
_cod_database_code 2016833
_cod_database_fobs_code 2016833

loop_
_symmetry_equiv_pos_as_xyz
'x, y, z'
'-x, -y, -z'

loop_
_atom_site_type_symbol
_atom_site_label
_atom_site_fract_x
_atom_site_fract_y
_atom_site_fract_z
_atom_site_U_iso_or_equiv
_atom_site_adp_type
_atom_site_calc_flag
_atom_site_refinement_flags
_atom_site_occupancy
O O1 0.38828(17) 0.16796(14) 0.65866(13) 0.0159(2) Uani d . 1
N N1 0.24983(18) 0.45200(15) 0.53251(15) 0.0122(2) Uani d . 1
H H1 0.2288 0.5094 0.4322 0.015 Uiso d R 1
N N2 0.37580(19) 0.20491(16) 0.37377(16) 0.0148(2) Uani d . 1
H H21 0.3523 0.2801 0.2807 0.018 Uiso d R 1
H H22 0.4427 0.0932 0.3576 0.018 Uiso d R 1
N N3 0.1228(2) 0.72788(16) 0.64743(16) 0.0157(2) Uani d . 1
H H31 0.1023 0.7946 0.7305 0.019 Uiso d R 1
H H32 0.1170 0.7773 0.5396 0.019 Uiso d R 1
N N4 0.24148(19) 0.46847(16) 0.82226(15) 0.0139(2) Uani d . 1
H H41 0.2996 0.3520 0.8289 0.017 Uiso d R 1
H H42 0.2153 0.5329 0.9085 0.017 Uiso d R 1
C C1 0.3424(2) 0.26396(18) 0.52916(18) 0.0120(3) Uani d . 1
C C2 0.2044(2) 0.54974(19) 0.67150(18) 0.0119(3) Uani d . 1
S S1 0.23640(5) 0.78776(4) 0.11996(4) 0.01217(12) Uani d . 1
O O11 0.24205(16) 0.58494(13) 0.17215(13) 0.0147(2) Uani d . 1
O O21 0.46556(15) 0.83046(13) 0.02064(13) 0.0143(2) Uani d . 1
H H211 0.4709 0.9442 0.0171 0.017 Uiso calc PR 0.50
O O31 0.12814(16) 0.84814(14) -0.01924(13) 0.0148(2) Uani d . 1
H H311 0.0406 0.9448 0.0054 0.018 Uiso calc PR 0.50
O O41 0.12590(16) 0.88941(14) 0.27315(13) 0.0159(2) Uani d . 1

loop_
_atom_site_aniso_label
_atom_site_aniso_U_11
_atom_site_aniso_U_22
_atom_site_aniso_U_33
_atom_site_aniso_U_12
_atom_site_aniso_U_13
_atom_site_aniso_U_23
O1 0.0220(5) 0.0128(4) 0.0136(5) 0.0027(4) -0.0094(4) -0.0027(4)
N1 0.0164(5) 0.0107(5) 0.0106(5) 0.0005(4) -0.0069(4) -0.0020(4)
N2 0.0199(6) 0.0127(5) 0.0126(5) 0.0024(5) -0.0079(5) -0.0039(4)
N3 0.0202(6) 0.0125(5) 0.0151(6) 0.0011(4) -0.0077(5) -0.0042(4)
N4 0.0175(6) 0.0134(5) 0.0123(5) -0.0002(4) -0.0066(4) -0.0047(4)
C1 0.0112(6) 0.0118(6) 0.0127(6) -0.0010(5) -0.0039(5) -0.0026(5)
C2 0.0098(6) 0.0130(6) 0.0127(6) -0.0020(5) -0.0031(5) -0.0033(5)
S1 0.01633(19) 0.00969(17) 0.00997(17) -0.00130(12) -0.00441(13) -0.00176(12)
O11 0.0187(5) 0.0100(5) 0.0157(5) -0.0025(4) -0.0079(4) 0.0006(4)
O21 0.0131(5) 0.0138(4) 0.0154(5) -0.0024(4) -0.0042(4) -0.0031(4)
O31 0.0184(5) 0.0142(4) 0.0152(5) 0.0033(4) -0.0107(4) -0.0055(4)
O41 0.0180(5) 0.0171(5) 0.0130(5) 0.0010(4) -0.0058(4) -0.0059(4)

loop_
_atom_type_symbol
_atom_type_description
_atom_type_scat_dispersion_real
_atom_type_scat_dispersion_imag
_atom_type_scat_source
C C 0.0033 0.0016 'International Tables Vol C Tables 4.2.6.8 and 6.1.1.4'
H H 0.0000 0.0000 'International Tables Vol C Tables 4.2.6.8 and 6.1.1.4'
N N 0.0061 0.0033 'International Tables Vol C Tables 4.2.6.8 and 6.1.1.4'
O O 0.0106 0.0060 'International Tables Vol C Tables 4.2.6.8 and 6.1.1.4'
S S 0.1246 0.1234 'International Tables Vol C Tables 4.2.6.8 and 6.1.1.4'

loop_
_geom_angle_atom_site_label_1
_geom_angle_atom_site_label_2
_geom_angle_atom_site_label_3
_geom_angle
_geom_angle_publ_flag
C2 N3 H31 118.5 no
C2 N3 H32 117.5 no
H31 N3 H32 122.8 no
C2 N4 H41 117.9 no
C2 N4 H42 120.0 no
H41 N4 H42 121.9 no
N4 C2 N3 121.89(14) no
N4 C2 N1 120.82(13) no
N3 C2 N1 117.29(14) no
C2 N1 C1 126.00(13) no
C2 N1 H1 119.4 no
C1 N1 H1 114.5 no
O1 C1 N2 124.81(14) no
O1 C1 N1 121.54(14) no
N2 C1 N1 113.64(14) no
C1 N2 H21 122.1 no
C1 N2 H22 118.9 no
H21 N2 H22 118.2 no
O41 S1 O11 114.30(10) no
O41 S1 O21 110.88(9) no
O11 S1 O21 107.33(11) no
O41 S1 O31 110.01(8) no
O11 S1 O31 107.02(9) no
O21 S1 O31 106.98(9) no
S1 O21 H211 109.5 no
S1 O31 H311 109.5 no

loop_
_geom_bond_atom_site_label_1
_geom_bond_atom_site_label_2
_geom_bond_distance
_geom_bond_publ_flag
O1 C1 1.2268(19) no
N3 C2 1.322(2) no
N3 H31 0.8696 no
N3 H32 0.8698 no
N4 C2 1.315(2) no
N4 H41 0.8700 no
N4 H42 0.8697 no
C2 N1 1.366(2) no
N1 C1 1.406(2) no
N1 H1 0.8696 no
C1 N2 1.3346(19) no
N2 H21 0.8698 no
N2 H22 0.8698 no
S1 O41 1.4506(17) no
S1 O11 1.4528(18) no
S1 O21 1.5082(18) no
S1 O31 1.5125(14) no
O21 H211 0.8400 no
O31 H311 0.8400 no

loop_
_geom_hbond_atom_site_label_D
_geom_hbond_atom_site_label_H
_geom_hbond_atom_site_label_A
_geom_hbond_site_symmetry_A
_geom_hbond_distance_DH
_geom_hbond_distance_HA
_geom_hbond_distance_DA
_geom_hbond_angle_DHA
N1 H1 O11 . 0.87 2.00 2.845(2) 164
N2 H21 O11 . 0.87 2.30 3.056(3) 145
N2 H21 O21 2_665 0.87 2.48 2.963(2) 116
N2 H22 O1 2_656 0.87 2.04 2.907(3) 174
N3 H31 O31 1_556 0.87 2.21 3.022(2) 155
N3 H31 O41 2_576 0.87 2.53 3.052(4) 119
N3 H32 O41 . 0.87 2.08 2.952(3) 176
N4 H41 O1 . 0.87 1.99 2.656(3) 133
N4 H41 O21 2_666 0.87 2.40 3.067(3) 134
N4 H42 O11 1_556 0.87 2.32 3.122(2) 154
N4 H42 O31 1_556 0.87 2.43 3.172(3) 144
O21 H211 O21 2_675 0.84 1.73 2.558(3) 168
O31 H311 O31 2_575 0.84 1.72 2.550(3) 171

loop_
_geom_torsion_atom_site_label_1
_geom_torsion_atom_site_label_2
_geom_torsion_atom_site_label_3
_geom_torsion_atom_site_label_4
_geom_torsion
_geom_torsion_publ_flag
N4 C2 N1 C1 -1.8(2) no
N3 C2 N1 C1 178.06(12) no
C2 N1 C1 O1 1.3(2) no
C2 N1 C1 N2 -177.97(12) no
